data_7232725
loop_
_publ_author_name
'Sikiti, Phumile'
'Bezuidenhout, Charl X.'
'van Heerden, Dewald P.'
'Barbour, Leonard J.'

_publ_section_title
;
 A new dynamic framework with direct in situ visualisation of breathing
 under CO2 gas pressure
;
_journal_issue 22
_journal_name_full CrystEngComm
_journal_page_first 3415
_journal_paper_doi 10.1039/C9CE00418A
_journal_volume 21
_journal_year 2019
_chemical_formula_moiety '0.25(C176 H144 Co8 N16 O40)'
_chemical_formula_sum 'C44 H36 Co2 N4 O10'
_chemical_formula_weight 898.63
_space_group_crystal_system monoclinic
_space_group_IT_number 15
_space_group_name_Hall '-C 2yc'
_space_group_name_H-M_alt 'C 1 2/c 1'
_symmetry_space_group_name_Hall '-C 2yc'
_symmetry_space_group_name_H-M 'C 1 2/c 1'
_atom_sites_solution_hydrogens geom
_atom_sites_solution_primary iterative
_audit_creation_date 2019-03-06
_audit_creation_method
;
Olex2 1.2
(compiled 2018.05.29 svn.r3508 for OlexSys, GUI svn.r5506)
;
_audit_update_record
;
2019-03-12 deposited with the CCDC.    2019-05-08 downloaded from the CCDC.
;
_cell_angle_alpha 90
_cell_angle_beta 104.156(2)
_cell_angle_gamma 90
_cell_formula_units_Z 4
_cell_length_a 23.7504(14)
_cell_length_b 9.7971(6)
_cell_length_c 20.3230(12)
_cell_measurement_reflns_used 9872
_cell_measurement_temperature 298(2)
_cell_measurement_theta_max 26.17
_cell_measurement_theta_min 2.26
_cell_volume 4585.3(5)
_computing_molecular_graphics 'Olex2 (Dolomanov et al., 2009)'
_computing_publication_material 'Olex2 (Dolomanov et al., 2009)'
_computing_structure_refinement 'ShelXL (Sheldrick, 2015)'
_computing_structure_solution 'olex2.solve (Bourhis et al., 2015)'
_diffrn_ambient_temperature 298.0
_diffrn_detector 'CCD area detector'
_diffrn_detector_area_resol_mean 7.9
_diffrn_detector_type 'Bruker SMART CCD 1K area detector'
_diffrn_measured_fraction_theta_full 0.999
_diffrn_measured_fraction_theta_max 0.998
_diffrn_measurement_device 'three-circle diffractometer'
_diffrn_measurement_device_type 'Bruker APEX-II CCD'
_diffrn_measurement_method '\w scans'
_diffrn_radiation_monochromator graphite
_diffrn_radiation_probe x-ray
_diffrn_radiation_type MoK\a
_diffrn_radiation_wavelength 0.71073
_diffrn_reflns_av_R_equivalents 0.1258
_diffrn_reflns_av_unetI/netI 0.0611
_diffrn_reflns_Laue_measured_fraction_full 0.999
_diffrn_reflns_Laue_measured_fraction_max 0.998
_diffrn_reflns_limit_h_max 29
_diffrn_reflns_limit_h_min -29
_diffrn_reflns_limit_k_max 12
_diffrn_reflns_limit_k_min -12
_diffrn_reflns_limit_l_max 25
_diffrn_reflns_limit_l_min -25
_diffrn_reflns_number 60406
_diffrn_reflns_point_group_measured_fraction_full 0.999
_diffrn_reflns_point_group_measured_fraction_max 0.998
_diffrn_reflns_theta_full 25.000
_diffrn_reflns_theta_max 26.449
_diffrn_reflns_theta_min 2.259
_diffrn_source 'sealed X-ray tube'
_diffrn_source_target Mo
_diffrn_standards_number 0
_exptl_absorpt_coefficient_mu 0.781
_exptl_absorpt_correction_T_max 0.7454
_exptl_absorpt_correction_T_min 0.6668
_exptl_absorpt_correction_type numerical
_exptl_absorpt_process_details
'SADABS-2014/5 (Bruker,2014/5) was used for absorption correction. wR2(int) was 0.1115 before and 0.0753 after correction. The Ratio of minimum to maximum transmission is 0.8946. The \l/2 correction factor is Not present.'
_exptl_crystal_colour 'clear bluish blue'
_exptl_crystal_colour_lustre clear
_exptl_crystal_colour_modifier bluish
_exptl_crystal_colour_primary blue
_exptl_crystal_density_diffrn 1.302
_exptl_crystal_description block
_exptl_crystal_F_000 1848
_exptl_crystal_size_max 0.268
_exptl_crystal_size_mid 0.135
_exptl_crystal_size_min 0.088
_refine_diff_density_max 0.405
_refine_diff_density_min -0.560
_refine_diff_density_rms 0.064
_refine_ls_extinction_method none
_refine_ls_goodness_of_fit_ref 1.018
_refine_ls_hydrogen_treatment constr
_refine_ls_matrix_type full
_refine_ls_number_parameters 271
_refine_ls_number_reflns 4721
_refine_ls_number_restraints 0
_refine_ls_restrained_S_all 1.018
_refine_ls_R_factor_all 0.1191
_refine_ls_R_factor_gt 0.0489
_refine_ls_shift/su_max 0.000
_refine_ls_shift/su_mean 0.000
_refine_ls_structure_factor_coef Fsqd
_refine_ls_weighting_details 'w=1/[\s^2^(Fo^2^)+(0.0438P)^2^+10.9556P] where P=(Fo^2^+2Fc^2^)/3'
_refine_ls_weighting_scheme calc
_refine_ls_wR_factor_gt 0.1006
_refine_ls_wR_factor_ref 0.1371
_reflns_Friedel_coverage 0.000
_reflns_number_gt 2666
_reflns_number_total 4721
_reflns_threshold_expression 'I > 2\s(I)'
_cod_data_source_file c9ce00418a4.cif
_cod_data_source_block cob1
_cod_depositor_comments
;
The following automatic conversions were performed:

'_exptl_absorpt_correction_type' value 'Numerical' changed to
'numerical' according to
/home/data/users/saulius/crontab/automatic-downloads/rss-feeds/RSC/lib/dictionaries/cif_core.dic
dictionary named 'cif_core.dic' version 2.4.2 from 2011-04-26.

Automatic conversion script
Id: cif_fix_values 4973 2017-02-22 13:04:09Z antanas 

 Adding full bibliography for 7232721--7232725.cif.
;
_cod_database_code 7232725
_shelx_shelxl_version_number 2016/6
_shelx_space_group_comment
;
The symmetry employed for this shelxl refinement is uniquely defined
by the following loop, which should always be used as a source of
symmetry information in preference to the above space-group names.
They are only intended as comments.
;
_shelx_estimated_absorpt_t_max 0.934
_shelx_estimated_absorpt_t_min 0.818
_olex2_refinement_description
;
1. Fixed Uiso
 At 1.2 times of:
  All C(H) groups, All C(H,H) groups
2.a Secondary CH2 refined with riding coordinates:
 C22(H22A,H22B), C21(H21A,H21B), C20(H20A,H20B)
2.b Aromatic/amide H refined with riding coordinates:
 C3(H3), C7(H7), C18(H18), C6(H6), C15(H15), C4(H4), C9(H9), C19(H19),
 C13(H13), C16(H16), C12(H12), C10(H10)
;
_olex2_submission_special_instructions 'No special instructions were received'

loop_
_space_group_symop_operation_xyz
'x, y, z'
'-x, y, -z+1/2'
'x+1/2, y+1/2, z'
'-x+1/2, y+1/2, -z+1/2'
'-x, -y, -z'
'x, -y, z-1/2'
'-x+1/2, -y+1/2, -z'
'x+1/2, -y+1/2, z-1/2'

loop_
_atom_site_label
_atom_site_type_symbol
_atom_site_fract_x
_atom_site_fract_y
_atom_site_fract_z
_atom_site_U_iso_or_equiv
_atom_site_adp_type
_atom_site_occupancy
_atom_site_site_symmetry_order
_atom_site_calc_flag
_atom_site_refinement_flags_posn
Co1 Co 0.04821(2) 0.58149(5) 0.02156(3) 0.04888(19) Uani 1 1 d .
O1 O 0.08817(13) 0.4266(3) 0.08017(16) 0.0652(8) Uani 1 1 d .
N2 N 0.24902(15) 1.1054(3) 0.0076(2) 0.0628(10) Uani 1 1 d .
N1 N 0.11755(15) 0.7105(3) 0.02951(18) 0.0508(8) Uani 1 1 d .
O3 O 0.16479(14) -0.1294(4) 0.23920(19) 0.0898(12) Uani 1 1 d .
C2 C 0.08940(19) 0.1983(4) 0.1199(2) 0.0527(11) Uani 1 1 d .
C1 C 0.0601(2) 0.3161(4) 0.0778(2) 0.0570(11) Uani 1 1 d .
C3 C 0.1403(2) 0.2152(5) 0.1694(3) 0.0677(13) Uani 1 1 d .
H3 H 0.157851 0.300631 0.175993 0.081 Uiso 1 1 calc R
C7 C 0.0651(2) 0.0698(4) 0.1090(2) 0.0613(11) Uani 1 1 d .
H7 H 0.031537 0.056798 0.074721 0.074 Uiso 1 1 calc R
C17 C 0.21247(19) 0.8855(4) 0.0392(3) 0.0611(12) Uani 1 1 d .
C18 C 0.1659(2) 0.8877(5) -0.0158(3) 0.0704(14) Uani 1 1 d .
H18 H 0.165287 0.948237 -0.051224 0.085 Uiso 1 1 calc R
C22 C 0.29994(19) 1.1766(4) -0.0041(3) 0.0755(15) Uani 1 1 d .
H22A H 0.320114 1.117872 -0.029230 0.091 Uiso 1 1 calc R
H22B H 0.326432 1.198385 0.039054 0.091 Uiso 1 1 calc R
C5 C 0.1392(2) -0.0197(5) 0.1985(3) 0.0699(14) Uani 1 1 d .
C8 C 0.1294(2) -0.1931(5) 0.2760(2) 0.0696(14) Uani 1 1 d .
C6 C 0.0900(2) -0.0399(5) 0.1483(3) 0.0690(14) Uani 1 1 d .
H6 H 0.073432 -0.126264 0.140622 0.083 Uiso 1 1 calc R
C15 C 0.1631(2) 0.7081(5) 0.0827(3) 0.0678(13) Uani 1 1 d .
H15 H 0.162865 0.645941 0.117207 0.081 Uiso 1 1 calc R
C4 C 0.1656(2) 0.1059(5) 0.2094(3) 0.0753(14) Uani 1 1 d .
H4 H 0.199753 0.117541 0.242953 0.090 Uiso 1 1 calc R
C21 C 0.2185(2) 1.1948(4) 0.0433(3) 0.0724(14) Uani 1 1 d .
H21A H 0.243561 1.217348 0.087297 0.087 Uiso 1 1 calc R
H21B H 0.184570 1.148228 0.050777 0.087 Uiso 1 1 calc R
C9 C 0.1366(2) -0.3297(5) 0.2865(3) 0.0778(15) Uani 1 1 d .
H9 H 0.162072 -0.378236 0.267096 0.093 Uiso 1 1 calc R
C19 C 0.1197(2) 0.7995(4) -0.0188(2) 0.0651(13) Uani 1 1 d .
H19 H 0.088608 0.803032 -0.056818 0.078 Uiso 1 1 calc R
C20 C 0.2642(2) 0.9780(5) 0.0442(3) 0.0800(16) Uani 1 1 d .
H20A H 0.281445 0.998019 0.091598 0.096 Uiso 1 1 calc R
H20B H 0.293053 0.930735 0.026176 0.096 Uiso 1 1 calc R
C13 C 0.0907(2) -0.1212(5) 0.3030(3) 0.0864(17) Uani 1 1 d .
H13 H 0.086175 -0.027715 0.295763 0.104 Uiso 1 1 calc R
C16 C 0.2105(2) 0.7924(5) 0.0895(3) 0.0764(15) Uani 1 1 d .
H16 H 0.241168 0.786596 0.127864 0.092 Uiso 1 1 calc R
O2 O 0.00960(14) 0.2946(3) 0.04297(16) 0.0668(8) Uani 1 1 d .
C11 C 0.06632(18) -0.3255(4) 0.3541(2) 0.0560(11) Uani 1 1 d .
C12 C 0.0589(2) -0.1890(5) 0.3409(3) 0.0739(14) Uani 1 1 d .
H12 H 0.031666 -0.141074 0.357793 0.089 Uiso 1 1 calc R
C10 C 0.1054(2) -0.3954(5) 0.3265(2) 0.0720(14) Uani 1 1 d .
H10 H 0.111005 -0.488345 0.334895 0.086 Uiso 1 1 calc R
C14 C 0.03563(19) -0.3933(4) 0.4014(2) 0.0563(11) Uani 1 1 d .
O4 O 0.06166(13) -0.4912(3) 0.43578(15) 0.0664(8) Uani 1 1 d .
O5 O -0.01247(13) -0.3457(3) 0.40506(15) 0.0662(8) Uani 1 1 d .

loop_
_atom_site_aniso_label
_atom_site_aniso_U_11
_atom_site_aniso_U_22
_atom_site_aniso_U_33
_atom_site_aniso_U_23
_atom_site_aniso_U_13
_atom_site_aniso_U_12
Co1 0.0527(3) 0.0382(3) 0.0637(4) -0.0058(3) 0.0295(3) -0.0101(3)
O1 0.073(2) 0.0471(17) 0.083(2) 0.0082(16) 0.0352(17) -0.0060(16)
N2 0.050(2) 0.043(2) 0.106(3) 0.000(2) 0.040(2) -0.0094(16)
N1 0.057(2) 0.0395(19) 0.061(2) -0.0021(17) 0.0227(19) -0.0083(16)
O3 0.073(2) 0.096(3) 0.115(3) 0.056(2) 0.052(2) 0.022(2)
C2 0.055(3) 0.048(2) 0.063(3) 0.006(2) 0.030(2) -0.005(2)
C1 0.067(3) 0.048(3) 0.066(3) 0.002(2) 0.038(3) -0.005(2)
C3 0.068(3) 0.060(3) 0.079(3) 0.008(3) 0.027(3) -0.013(2)
C7 0.066(3) 0.052(3) 0.069(3) 0.009(2) 0.022(2) -0.004(2)
C17 0.050(3) 0.047(3) 0.090(4) 0.000(2) 0.026(3) -0.009(2)
C18 0.072(3) 0.059(3) 0.084(4) 0.015(3) 0.026(3) -0.021(2)
C22 0.061(3) 0.048(3) 0.134(5) -0.006(3) 0.055(3) -0.013(2)
C5 0.063(3) 0.075(3) 0.083(4) 0.028(3) 0.038(3) 0.009(3)
C8 0.062(3) 0.078(3) 0.080(3) 0.032(3) 0.037(3) 0.013(3)
C6 0.071(3) 0.045(3) 0.100(4) 0.017(3) 0.037(3) 0.001(2)
C15 0.072(3) 0.057(3) 0.077(3) 0.006(2) 0.023(3) -0.021(2)
C4 0.066(3) 0.089(4) 0.072(3) 0.018(3) 0.018(3) -0.007(3)
C21 0.066(3) 0.053(3) 0.116(4) -0.004(3) 0.057(3) -0.015(2)
C9 0.084(4) 0.075(3) 0.091(4) 0.031(3) 0.053(3) 0.035(3)
C19 0.065(3) 0.058(3) 0.072(3) 0.010(2) 0.017(2) -0.016(2)
C20 0.055(3) 0.053(3) 0.137(5) 0.004(3) 0.031(3) -0.013(2)
C13 0.098(4) 0.061(3) 0.119(5) 0.037(3) 0.063(4) 0.023(3)
C16 0.065(3) 0.070(3) 0.089(4) 0.012(3) 0.009(3) -0.018(3)
O2 0.063(2) 0.0565(19) 0.084(2) 0.0077(17) 0.0244(18) 0.0011(16)
C11 0.056(3) 0.053(3) 0.065(3) 0.017(2) 0.026(2) 0.010(2)
C12 0.082(3) 0.060(3) 0.096(4) 0.024(3) 0.054(3) 0.017(3)
C10 0.083(3) 0.062(3) 0.084(3) 0.027(3) 0.045(3) 0.020(3)
C14 0.061(3) 0.051(3) 0.062(3) 0.006(2) 0.026(2) 0.005(2)
O4 0.080(2) 0.0566(19) 0.072(2) 0.0196(16) 0.0373(17) 0.0153(17)
O5 0.066(2) 0.068(2) 0.075(2) 0.0164(17) 0.0351(17) 0.0108(17)

loop_
_atom_type_symbol
_atom_type_description
_atom_type_scat_dispersion_real
_atom_type_scat_dispersion_imag
_atom_type_scat_source
C C 0.0033 0.0016 'International Tables Vol C Tables 4.2.6.8 and 6.1.1.4'
H H 0.0000 0.0000 'International Tables Vol C Tables 4.2.6.8 and 6.1.1.4'
N N 0.0061 0.0033 'International Tables Vol C Tables 4.2.6.8 and 6.1.1.4'
O O 0.0106 0.0060 'International Tables Vol C Tables 4.2.6.8 and 6.1.1.4'
Co Co 0.3494 0.9721 'International Tables Vol C Tables 4.2.6.8 and 6.1.1.4'

loop_
_geom_angle_atom_site_label_1
_geom_angle_atom_site_label_2
_geom_angle_atom_site_label_3
_geom_angle
_geom_angle_site_symmetry_1
_geom_angle_site_symmetry_3
O1 Co1 Co1 89.20(9) . 5_565
O1 Co1 N1 99.47(13) . .
O1 Co1 O2 165.58(12) . 5_565
O1 Co1 O4 91.65(12) . 6
O1 Co1 O5 92.97(13) . 2_565
N1 Co1 Co1 166.39(11) . 5_565
O2 Co1 Co1 76.41(9) 5_565 5_565
O2 Co1 N1 94.85(13) 5_565 .
O4 Co1 Co1 76.67(9) 6 5_565
O4 Co1 N1 92.52(12) 6 .
O4 Co1 O2 86.04(13) 6 5_565
O5 Co1 Co1 88.44(9) 2_565 5_565
O5 Co1 N1 101.46(13) 2_565 .
O5 Co1 O2 85.77(13) 2_565 5_565
O5 Co1 O4 164.34(12) 2_565 6
C1 O1 Co1 116.9(3) . .
C21 N2 C22 109.2(3) . .
C21 N2 C20 110.9(4) . .
C20 N2 C22 112.4(4) . .
C15 N1 Co1 122.1(3) . .
C19 N1 Co1 121.6(3) . .
C19 N1 C15 116.3(4) . .
C5 O3 C8 115.3(3) . .
C3 C2 C1 121.6(4) . .
C7 C2 C1 119.5(4) . .
C7 C2 C3 118.9(4) . .
O1 C1 C2 117.9(4) . .
O2 C1 O1 126.1(4) . .
O2 C1 C2 116.0(4) . .
C2 C3 C4 120.7(4) . .
C2 C7 C6 120.9(4) . .
C18 C17 C20 121.8(4) . .
C18 C17 C16 116.7(4) . .
C16 C17 C20 121.5(5) . .
C17 C18 C19 119.9(4) . .
N2 C22 C21 110.0(4) . 7_575
C6 C5 O3 119.9(5) . .
C6 C5 C4 121.6(5) . .
C4 C5 O3 118.5(5) . .
C9 C8 O3 117.0(4) . .
C9 C8 C13 120.9(4) . .
C13 C8 O3 122.1(4) . .
C5 C6 C7 119.1(4) . .
N1 C15 C16 123.6(4) . .
C5 C4 C3 118.7(5) . .
N2 C21 C22 111.2(4) . 7_575
C8 C9 C10 119.0(4) . .
N1 C19 C18 123.5(4) . .
N2 C20 C17 112.7(4) . .
C8 C13 C12 119.3(4) . .
C15 C16 C17 119.9(5) . .
C1 O2 Co1 131.3(3) . 5_565
C12 C11 C10 118.3(4) . .
C12 C11 C14 120.0(4) . .
C10 C11 C14 121.5(4) . .
C11 C12 C13 121.3(4) . .
C11 C10 C9 121.2(4) . .
O4 C14 C11 116.5(4) . .
O5 C14 C11 117.9(4) . .
O5 C14 O4 125.6(4) . .
C14 O4 Co1 130.2(3) . 6_556
C14 O5 Co1 117.9(3) . 2_545

loop_
_geom_bond_atom_site_label_1
_geom_bond_atom_site_label_2
_geom_bond_distance
_geom_bond_site_symmetry_2
Co1 Co1 2.7533(11) 5_565
Co1 O1 2.017(3) .
Co1 N1 2.051(3) .
Co1 O2 2.049(3) 5_565
Co1 O4 2.048(3) 6
Co1 O5 2.018(3) 2_565
O1 C1 1.265(5) .
N2 C22 1.465(5) .
N2 C21 1.441(5) .
N2 C20 1.452(6) .
N1 C15 1.329(5) .
N1 C19 1.324(5) .
O3 C5 1.401(5) .
O3 C8 1.402(5) .
C2 C1 1.503(6) .
C2 C3 1.381(6) .
C2 C7 1.380(5) .
C1 O2 1.252(5) .
C3 C4 1.389(6) .
C7 C6 1.382(6) .
C17 C18 1.367(6) .
C17 C20 1.510(6) .
C17 C16 1.377(6) .
C18 C19 1.386(6) .
C22 C21 1.498(6) 7_575
C5 C6 1.366(7) .
C5 C4 1.374(7) .
C8 C9 1.358(6) .
C8 C13 1.374(6) .
C15 C16 1.377(6) .
C9 C10 1.384(6) .
C13 C12 1.375(6) .
C11 C12 1.367(6) .
C11 C10 1.379(6) .
C11 C14 1.496(5) .
C14 O4 1.257(5) .
C14 O5 1.253(5) .

loop_
_smtbx_masks_void_nr
_smtbx_masks_void_average_x
_smtbx_masks_void_average_y
_smtbx_masks_void_average_z
_smtbx_masks_void_volume
_smtbx_masks_void_count_electrons
1 -0.550 0.066 0.250 403.3 14.4
2 -0.425 -0.832 0.750 403.3 14.3
